data_7055676
loop_
_publ_author_name
'Huang, Yong-Qing'
'Wan, Yi'
'Chen, Huai-Ying'
'Wang, Yang'
'Zhao, Yue'
'Xiao, Xin-Feng'

_publ_section_title
;
 Construction of metal--organic coordination networks with various
 metal-linker secondary building units: structures and properties
;
_journal_issue 9
_journal_name_full 'New J. Chem.'
_journal_page_first 7587
_journal_paper_doi 10.1039/C6NJ01231K
_journal_volume 40
_journal_year 2016
_chemical_formula_moiety 'C42 H18 Ca Cl2 N6 O24 Pb6'
_chemical_formula_sum 'C42 H18 Ca Cl2 N6 O24 Pb6'
_chemical_formula_weight 2344.74
_chemical_name_systematic
; 
 ? 
;
_space_group_IT_number 148
_symmetry_cell_setting hexagonal
_symmetry_space_group_name_Hall '-R 3'
_symmetry_space_group_name_H-M 'R -3 :H'
_atom_sites_solution_hydrogens geom
_atom_sites_solution_primary direct
_atom_sites_solution_secondary difmap
_audit_creation_method SHELXL-97
_audit_update_record
;
2015-11-11 deposited with the CCDC.
2016-07-04 downloaded from the CCDC.
;
_cell_angle_alpha 90.00
_cell_angle_beta 90.00
_cell_angle_gamma 120.00
_cell_formula_units_Z 3
_cell_length_a 12.9099(17)
_cell_length_b 12.9099(17)
_cell_length_c 25.375(4)
_cell_measurement_reflns_used 4262
_cell_measurement_temperature 296(2)
_cell_measurement_theta_max 28.35
_cell_measurement_theta_min 2.42
_cell_volume 3662.5(9)
_computing_structure_refinement 'SHELXL-97 (Sheldrick, 1997)'
_computing_structure_solution 'SHELXS-97 (Sheldrick, 1990)'
_diffrn_ambient_temperature 296(2)
_diffrn_measured_fraction_theta_full 1.000
_diffrn_measured_fraction_theta_max 1.000
_diffrn_measurement_device_type 'Bruker Smart ApecII CCD diffracmeter'
_diffrn_measurement_method '\w and \f'
_diffrn_radiation_monochromator graphite
_diffrn_radiation_source 'fine-focus sealed tube'
_diffrn_radiation_type MoK\a
_diffrn_radiation_wavelength 0.71073
_diffrn_reflns_av_R_equivalents 0.1581
_diffrn_reflns_av_sigmaI/netI 0.1130
_diffrn_reflns_limit_h_max 15
_diffrn_reflns_limit_h_min -15
_diffrn_reflns_limit_k_max 15
_diffrn_reflns_limit_k_min -15
_diffrn_reflns_limit_l_max 30
_diffrn_reflns_limit_l_min -19
_diffrn_reflns_number 6616
_diffrn_reflns_theta_full 24.99
_diffrn_reflns_theta_max 24.99
_diffrn_reflns_theta_min 1.99
_exptl_absorpt_coefficient_mu 20.923
_exptl_absorpt_correction_T_max 0.1251
_exptl_absorpt_correction_T_min 0.1092
_exptl_absorpt_correction_type multi-scan
_exptl_absorpt_process_details sadabs(1997)
_exptl_crystal_colour colorless
_exptl_crystal_density_diffrn 3.189
_exptl_crystal_density_method 'not measured'
_exptl_crystal_description block
_exptl_crystal_F_000 3150
_exptl_crystal_size_max 0.19
_exptl_crystal_size_mid 0.18
_exptl_crystal_size_min 0.17
_refine_diff_density_max 2.206
_refine_diff_density_min -4.096
_refine_diff_density_rms 0.491
_refine_ls_extinction_method none
_refine_ls_goodness_of_fit_ref 1.080
_refine_ls_hydrogen_treatment constr
_refine_ls_matrix_type full
_refine_ls_number_parameters 123
_refine_ls_number_reflns 1445
_refine_ls_number_restraints 0
_refine_ls_restrained_S_all 1.080
_refine_ls_R_factor_all 0.0521
_refine_ls_R_factor_gt 0.0487
_refine_ls_shift/su_max 0.001
_refine_ls_shift/su_mean 0.000
_refine_ls_structure_factor_coef Fsqd
_refine_ls_weighting_details 'calc w=1/[\s^2^(Fo^2^)+(0.0469P)^2^+0.0000P] where P=(Fo^2^+2Fc^2^)/3'
_refine_ls_weighting_scheme calc
_refine_ls_wR_factor_gt 0.0971
_refine_ls_wR_factor_ref 0.0984
_reflns_number_gt 1329
_reflns_number_total 1445
_reflns_threshold_expression >2sigma(I)
_cod_data_source_file c6nj01231k2.cif
_cod_data_source_block 2
_cod_depositor_comments
;
The following automatic conversions were performed:

'_symmetry_cell_setting' value 'Hexagonal' changed to 'hexagonal'
according to
/usr/data/users/saulius/crontab/automatic-downloads/rss-feeds/RSC/lib/dictionaries/cif_core.dic
dictionary named 'cif_core.dic' version 2.4.2 from 2011-04-26.

Automatic conversion script
Id: cif_fix_values 4268 2015-11-12 08:31:59Z antanas 

 Adding full bibliography for 7055675--7055677.cif.
;
_cod_original_cell_volume 3662.6(8)
_cod_original_sg_symbol_H-M 'R -3'
_cod_database_code 7055676

loop_
_symmetry_equiv_pos_as_xyz
'x, y, z'
'-y, x-y, z'
'-x+y, -x, z'
'x+2/3, y+1/3, z+1/3'
'-y+2/3, x-y+1/3, z+1/3'
'-x+y+2/3, -x+1/3, z+1/3'
'x+1/3, y+2/3, z+2/3'
'-y+1/3, x-y+2/3, z+2/3'
'-x+y+1/3, -x+2/3, z+2/3'
'-x, -y, -z'
'y, -x+y, -z'
'x-y, x, -z'
'-x+2/3, -y+1/3, -z+1/3'
'y+2/3, -x+y+1/3, -z+1/3'
'x-y+2/3, x+1/3, -z+1/3'
'-x+1/3, -y+2/3, -z+2/3'
'y+1/3, -x+y+2/3, -z+2/3'
'x-y+1/3, x+2/3, -z+2/3'

loop_
_atom_site_label
_atom_site_type_symbol
_atom_site_fract_x
_atom_site_fract_y
_atom_site_fract_z
_atom_site_U_iso_or_equiv
_atom_site_adp_type
_atom_site_occupancy
_atom_site_symmetry_multiplicity
_atom_site_calc_flag
_atom_site_refinement_flags
Pb1 Pb 0.02524(3) 0.79479(3) 0.163772(15) 0.0160(2) Uani 1 1 d .
Ca1 Ca -0.3333 0.3333 0.3333 0.0102(9) Uani 1 6 d S
Cl1 Cl 0.0000 1.0000 0.2173(2) 0.0319(11) Uani 1 3 d S
O1 O 0.2502(5) 0.9191(5) 0.1899(3) 0.0281(16) Uani 1 1 d .
O2 O 0.3949(6) 0.9322(7) 0.2401(4) 0.053(3) Uani 1 1 d .
O3 O -0.1472(5) 0.6434(5) 0.2196(3) 0.0223(15) Uani 1 1 d .
O4 O -0.2053(5) 0.4944(5) 0.2775(3) 0.0182(14) Uani 1 1 d .
N1 N 0.0820(6) 0.7325(5) 0.2469(3) 0.0144(16) Uani 1 1 d .
C1 C 0.2879(8) 0.8862(9) 0.2275(5) 0.025(3) Uani 1 1 d .
C2 C 0.1970(7) 0.7858(7) 0.2631(4) 0.017(2) Uani 1 1 d .
C3 C 0.2309(7) 0.7563(7) 0.3089(4) 0.024(2) Uani 1 1 d .
H3A H 0.3114 0.7914 0.3178 0.028 Uiso 1 1 calc R
C4 C 0.1442(8) 0.6736(8) 0.3420(5) 0.022(2) Uani 1 1 d .
H4A H 0.1649 0.6548 0.3742 0.026 Uiso 1 1 calc R
C5 C 0.0243(7) 0.6184(7) 0.3261(4) 0.0150(19) Uani 1 1 d .
H5A H -0.0363 0.5630 0.3477 0.018 Uiso 1 1 calc R
C6 C -0.0019(7) 0.6485(6) 0.2771(4) 0.013(2) Uani 1 1 d .
C7 C -0.1278(7) 0.5908(8) 0.2567(5) 0.018(2) Uani 1 1 d .

loop_
_atom_site_aniso_label
_atom_site_aniso_U_11
_atom_site_aniso_U_22
_atom_site_aniso_U_33
_atom_site_aniso_U_23
_atom_site_aniso_U_13
_atom_site_aniso_U_12
Pb1 0.0145(2) 0.0131(2) 0.0163(3) 0.00091(14) 0.00009(14) 0.00373(14)
Ca1 0.0070(10) 0.0070(10) 0.017(2) 0.000 0.000 0.0035(5)
Cl1 0.0345(13) 0.0345(13) 0.027(3) 0.000 0.000 0.0172(6)
O1 0.016(3) 0.028(3) 0.027(4) 0.015(4) 0.009(3) 0.001(3)
O2 0.014(3) 0.060(5) 0.067(7) 0.022(5) -0.003(4) 0.005(3)
O3 0.016(3) 0.026(3) 0.022(4) 0.010(4) -0.002(3) 0.009(3)
O4 0.012(3) 0.014(3) 0.021(4) 0.002(3) 0.006(3) 0.001(2)
N1 0.015(3) 0.014(3) 0.018(4) 0.003(4) 0.005(4) 0.010(3)
C1 0.019(5) 0.029(5) 0.026(7) -0.001(6) 0.013(5) 0.011(4)
C2 0.010(4) 0.010(4) 0.028(6) -0.006(5) 0.003(5) 0.002(3)
C3 0.016(4) 0.021(4) 0.037(7) -0.009(5) -0.011(5) 0.011(4)
C4 0.021(4) 0.019(4) 0.027(6) 0.002(5) -0.014(5) 0.011(4)
C5 0.015(4) 0.013(4) 0.015(5) 0.002(5) 0.001(4) 0.005(3)
C6 0.017(4) 0.004(3) 0.016(5) -0.002(4) -0.009(4) 0.005(3)
C7 0.011(4) 0.017(4) 0.024(6) -0.007(5) 0.002(4) 0.006(4)

loop_
_atom_type_symbol
_atom_type_description
_atom_type_scat_dispersion_real
_atom_type_scat_dispersion_imag
_atom_type_scat_source
C C 0.0033 0.0016 'International Tables Vol C Tables 4.2.6.8 and 6.1.1.4'
H H 0.0000 0.0000 'International Tables Vol C Tables 4.2.6.8 and 6.1.1.4'
N N 0.0061 0.0033 'International Tables Vol C Tables 4.2.6.8 and 6.1.1.4'
O O 0.0106 0.0060 'International Tables Vol C Tables 4.2.6.8 and 6.1.1.4'
Cl Cl 0.1484 0.1585 'International Tables Vol C Tables 4.2.6.8 and 6.1.1.4'
Ca Ca 0.2262 0.3064 'International Tables Vol C Tables 4.2.6.8 and 6.1.1.4'
Pb Pb -3.3944 10.1111 'International Tables Vol C Tables 4.2.6.8 and 6.1.1.4'

loop_
_geom_angle_atom_site_label_1
_geom_angle_atom_site_label_2
_geom_angle_atom_site_label_3
_geom_angle
_geom_angle_site_symmetry_1
_geom_angle_site_symmetry_3
N1 Pb1 O3 64.2(2) . .
N1 Pb1 O1 64.3(2) . .
O3 Pb1 O1 127.7(2) . .
N1 Pb1 O1 74.9(2) . 15
O3 Pb1 O1 72.4(2) . 15
O1 Pb1 O1 102.7(3) . 15
N1 Pb1 O2 100.9(3) . 15
O3 Pb1 O2 121.6(2) . 15
O1 Pb1 O2 77.3(2) . 15
O1 Pb1 O2 49.5(2) 15 15
N1 Pb1 O3 128.8(2) . 13_465
O3 Pb1 O3 66.2(3) . 13_465
O1 Pb1 O3 166.1(2) . 13_465
O1 Pb1 O3 78.9(2) 15 13_465
O2 Pb1 O3 94.0(2) 15 13_465
O4 Ca1 O4 88.0(2) 18 16_455
O4 Ca1 O4 179.999(1) 18 3_455
O4 Ca1 O4 92.0(2) 16_455 3_455
O4 Ca1 O4 88.0(2) 18 17_445
O4 Ca1 O4 88.0(2) 16_455 17_445
O4 Ca1 O4 92.0(2) 3_455 17_445
O4 Ca1 O4 92.0(2) 18 .
O4 Ca1 O4 179.998(1) 16_455 .
O4 Ca1 O4 88.0(2) 3_455 .
O4 Ca1 O4 92.0(2) 17_445 .
O4 Ca1 O4 92.0(2) 18 2_565
O4 Ca1 O4 92.0(2) 16_455 2_565
O4 Ca1 O4 88.0(2) 3_455 2_565
O4 Ca1 O4 179.998(1) 17_445 2_565
O4 Ca1 O4 88.0(2) . 2_565
C1 O1 Pb1 119.6(6) . .
C1 O1 Pb1 93.0(5) . 14_455
Pb1 O1 Pb1 147.4(3) . 14_455
C1 O2 Pb1 92.6(7) . 14_455
C7 O3 Pb1 120.0(5) . .
C7 O3 Pb1 120.6(5) . 13_465
Pb1 O3 Pb1 113.8(3) . 13_465
C7 O4 Ca1 168.2(7) . .
C6 N1 C2 118.6(8) . .
C6 N1 Pb1 120.1(5) . .
C2 N1 Pb1 121.3(6) . .
O1 C1 O2 124.6(10) . .
O1 C1 C2 118.5(8) . .
O2 C1 C2 116.9(10) . .
N1 C2 C3 122.9(9) . .
N1 C2 C1 115.6(9) . .
C3 C2 C1 121.4(8) . .
C2 C3 C4 119.1(8) . .
C2 C3 H3A 120.5 . .
C4 C3 H3A 120.5 . .
C3 C4 C5 118.8(11) . .
C3 C4 H4A 120.6 . .
C5 C4 H4A 120.6 . .
C6 C5 C4 118.4(9) . .
C6 C5 H5A 120.8 . .
C4 C5 H5A 120.8 . .
N1 C6 C5 122.1(8) . .
N1 C6 C7 116.4(8) . .
C5 C6 C7 121.5(8) . .
O3 C7 O4 125.0(8) . .
O3 C7 C6 116.7(8) . .
O4 C7 C6 118.3(9) . .

loop_
_geom_bond_atom_site_label_1
_geom_bond_atom_site_label_2
_geom_bond_distance
_geom_bond_site_symmetry_2
Pb1 N1 2.493(7) .
Pb1 O3 2.536(6) .
Pb1 O1 2.605(6) .
Pb1 O1 2.620(6) 15
Pb1 O2 2.628(8) 15
Pb1 O3 2.683(6) 13_465
Ca1 O4 2.372(6) 18
Ca1 O4 2.372(6) 16_455
Ca1 O4 2.372(6) 3_455
Ca1 O4 2.372(6) 17_445
Ca1 O4 2.372(6) .
Ca1 O4 2.372(6) 2_565
O1 C1 1.240(13) .
O1 Pb1 2.620(6) 14_455
O2 C1 1.241(12) .
O2 Pb1 2.628(8) 14_455
O3 C7 1.257(12) .
O3 Pb1 2.683(6) 13_465
O4 C7 1.258(11) .
N1 C6 1.328(10) .
N1 C2 1.351(10) .
C1 C2 1.533(13) .
C2 C3 1.363(14) .
C3 C4 1.379(14) .
C3 H3A 0.9300 .
C4 C5 1.401(12) .
C4 H4A 0.9300 .
C5 C6 1.394(13) .
C5 H5A 0.9300 .
C6 C7 1.501(11) .
